data_4134936
loop_
_publ_author_name
'Siddiqi, Zohaib'
'Wertjes, William C.'
'Sarlah, David'

_publ_section_title
;
 Chemical Equivalent of Arene Monooxygenases: Dearomative Synthesis of
 Arene Oxides and Oxepines.
;
_journal_issue 22
_journal_name_full 'Journal of the American Chemical Society'
_journal_page_first 10125
_journal_page_last 10131
_journal_paper_doi 10.1021/jacs.0c02724
_journal_volume 142
_journal_year 2020
_chemical_formula_moiety 'C13 H8 Cl F3 N4 O3, 0.5(C H2 Cl2)'
_chemical_formula_sum 'C13.5 H9 Cl2 F3 N4 O3'
_chemical_formula_weight 403.15
_chemical_name_systematic
(5R*,11S*,12S*,14R*)-4-chloro-8-methyl-2-(trifluoromethyl)-5,11-dihydro-7H-11,5-[2,3]epoxirenopyrido[2,3-d][1,2,4]triazolo[1,2-a]pyridazine-7,9(8H)-dione
_space_group_crystal_system monoclinic
_space_group_IT_number 15
_space_group_name_Hall '-C 2yc'
_space_group_name_H-M_alt 'C 1 2/c 1'
_atom_sites_solution_hydrogens geom
_audit_creation_date 2020-03-04
_audit_creation_method
;
Olex2 1.3
(compiled 2020.02.04 svn.rd84adfe8 for OlexSys, GUI svn.r6032)
;
_cell_angle_alpha 90
_cell_angle_beta 119.6990(10)
_cell_angle_gamma 90
_cell_formula_units_Z 8
_cell_length_a 24.6871(11)
_cell_length_b 6.8296(3)
_cell_length_c 21.0493(9)
_cell_measurement_reflns_used 69154
_cell_measurement_temperature 99.99
_cell_measurement_theta_max 28.323
_cell_measurement_theta_min 3.131
_cell_volume 3082.8(2)
_computing_cell_refinement 'SAINT V8.38A (Bruker, 2018)'
_computing_data_reduction 'SAINT V8.38A (Bruker, 2018)'
_computing_molecular_graphics 'Olex2 1.3 (Dolomanov et al., 2009)'
_computing_publication_material 'Olex2 1.3 (Dolomanov et al., 2009)'
_computing_structure_refinement 'XL  (Sheldrick, 2008)'
_diffrn_ambient_temperature 99.99
_diffrn_detector 'Bruker Photon II area detector'
_diffrn_detector_type 'charge integrated pixel array'
_diffrn_measured_fraction_theta_full 0.996
_diffrn_measured_fraction_theta_max 0.995
_diffrn_measurement_device 'kappa diffractometer'
_diffrn_measurement_device_type DUO_PhotonII_Mo
_diffrn_measurement_method 'profile data from \f and \w scans'
_diffrn_radiation_monochromator 'multilayer mirrors'
_diffrn_radiation_probe x-ray
_diffrn_radiation_type MoK\a
_diffrn_radiation_wavelength 0.71073
_diffrn_reflns_av_R_equivalents 0.0364
_diffrn_reflns_av_unetI/netI 0.0129
_diffrn_reflns_Laue_measured_fraction_full 0.996
_diffrn_reflns_Laue_measured_fraction_max 0.995
_diffrn_reflns_limit_h_max 32
_diffrn_reflns_limit_h_min -32
_diffrn_reflns_limit_k_max 9
_diffrn_reflns_limit_k_min -9
_diffrn_reflns_limit_l_max 28
_diffrn_reflns_limit_l_min -28
_diffrn_reflns_number 100114
_diffrn_reflns_point_group_measured_fraction_full 0.996
_diffrn_reflns_point_group_measured_fraction_max 0.995
_diffrn_reflns_theta_full 25.242
_diffrn_reflns_theta_max 28.337
_diffrn_reflns_theta_min 3.130
_diffrn_source 'microfocus sealed X-ray tube'
_diffrn_source_current 1.0
_diffrn_source_power 0.05
_diffrn_source_target Mo
_diffrn_source_type 'Incoatec I\ms'
_diffrn_source_voltage 50.0
_diffrn_standards_number 0
_exptl_absorpt_coefficient_mu 0.479
_exptl_absorpt_correction_T_max 0.7457
_exptl_absorpt_correction_T_min 0.6779
_exptl_absorpt_correction_type multi-scan
_exptl_absorpt_process_details
;
SADABS-2016/2 (Bruker,2016/2) was used for absorption correction.
wR2(int) was 0.0911 before and 0.0613 after correction.
The Ratio of minimum to maximum transmission is 0.9091.
The \l/2 correction factor is Not present.
;
_exptl_crystal_colour 'clear colourless'
_exptl_crystal_colour_lustre clear
_exptl_crystal_colour_primary colourless
_exptl_crystal_density_diffrn 1.737
_exptl_crystal_description prism
_exptl_crystal_F_000 1624
_exptl_crystal_size_max 0.709
_exptl_crystal_size_mid 0.614
_exptl_crystal_size_min 0.567
_refine_diff_density_max 0.414
_refine_diff_density_min -0.353
_refine_diff_density_rms 0.050
_refine_ls_extinction_coef 0.0010(3)
_refine_ls_extinction_expression Fc^*^=kFc[1+0.001xFc^2^\l^3^/sin(2\q)]^-1/4^
_refine_ls_extinction_method 'SHELXL-2014/7 (Sheldrick 2014'
_refine_ls_goodness_of_fit_ref 1.038
_refine_ls_hydrogen_treatment constr
_refine_ls_matrix_type full
_refine_ls_number_parameters 246
_refine_ls_number_reflns 3825
_refine_ls_number_restraints 13
_refine_ls_restrained_S_all 1.036
_refine_ls_R_factor_all 0.0294
_refine_ls_R_factor_gt 0.0283
_refine_ls_shift/su_max 0.001
_refine_ls_shift/su_mean 0.000
_refine_ls_structure_factor_coef Fsqd
_refine_ls_weighting_details 'w=1/[\s^2^(Fo^2^)+(0.0331P)^2^+4.2149P] where P=(Fo^2^+2Fc^2^)/3'
_refine_ls_weighting_scheme calc
_refine_ls_wR_factor_gt 0.0730
_refine_ls_wR_factor_ref 0.0740
_reflns_Friedel_coverage 0.000
_reflns_number_gt 3673
_reflns_number_total 3825
_reflns_threshold_expression 'I > 2\s(I)'
_cod_data_source_file ja0c02724_si_003.cif
_cod_data_source_block ed27a_0m_2
_cod_depositor_comments
;Adding full bibliography for 4134935--4134938.cif.

 Adding full bibliography for 4134935--4134938.cif.
;
_cod_original_formula_sum 'C13.50 H9 Cl2 F3 N4 O3'
_cod_database_code 4134936
_shelx_shelxl_version_number 2014/7
_shelx_space_group_comment
;
The symmetry employed for this shelxl refinement is uniquely defined
by the following loop, which should always be used as a source of
symmetry information in preference to the above space-group names.
They are only intended as comments.
;
_shelx_estimated_absorpt_t_max 0.773
_shelx_estimated_absorpt_t_min 0.727
_olex2_refinement_description
;
1. Fixed Uiso
 At 1.2 times of:
  All C(H) groups, All C(H,H) groups
 At 1.5 times of:
  All C(H,H,H) groups
2. Restrained distances
 Cl2-C30 \\sim C30-Cl3
 with sigma of 0.01
3. Uiso/Uaniso restraints and constraints
Cl2 \\sim Cl3 \\sim C30: within 2A with sigma of 0.01 and sigma for terminal
atoms of 0.02 within 2A
4. Others
 Fixed Sof: Cl2(0.5) Cl3(0.5) C30(0.5) H30A(0.5) H30B(0.5)
5.a Ternary CH refined with riding coordinates:
 C7(H7), C8(H8), C9(H9), C10(H10)
5.b Secondary CH2 refined with riding coordinates:
 C30(H30A,H30B)
5.c Aromatic/amide H refined with riding coordinates:
 C3(H3)
5.d Idealised Me refined as rotating group:
 C13(H13A,H13B,H13C)
;
_olex2_date_sample_data_collection 2019-12-17
_olex2_date_sample_submission 2019-12-16
_olex2_exptl_crystal_mounting_method
'Mounted using Paratone-N oil on a Cryo-Loop with (7 1 -7) face roughly perpendicular to the spindle axis'
_olex2_submission_original_sample_id D27A
_olex2_submission_special_instructions 'No special instructions were received'

loop_
_space_group_symop_operation_xyz
'x, y, z'
'-x, y, -z+1/2'
'x+1/2, y+1/2, z'
'-x+1/2, y+1/2, -z+1/2'
'-x, -y, -z'
'x, -y, z-1/2'
'-x+1/2, -y+1/2, -z'
'x+1/2, -y+1/2, z-1/2'

loop_
_atom_site_label
_atom_site_type_symbol
_atom_site_fract_x
_atom_site_fract_y
_atom_site_fract_z
_atom_site_U_iso_or_equiv
_atom_site_adp_type
_atom_site_occupancy
_atom_site_site_symmetry_order
_atom_site_calc_flag
_atom_site_refinement_flags_posn
_atom_site_refinement_flags_adp
_atom_site_refinement_flags_occupancy
_atom_site_disorder_assembly
_atom_site_disorder_group
Cl1 Cl 0.80326(2) 0.56656(4) 0.63991(2) 0.02182(9) Uani 1 1 d . . . . .
F1 F 0.66608(4) 0.41391(14) 0.35522(5) 0.0359(2) Uani 1 1 d . . . . .
F2 F 0.60256(5) 0.28205(14) 0.38393(5) 0.0398(2) Uani 1 1 d . . . . .
F3 F 0.57649(5) 0.54259(15) 0.31865(4) 0.0403(2) Uani 1 1 d . . . . .
O1 O 0.69367(4) 1.14554(13) 0.55359(5) 0.01856(18) Uani 1 1 d . . . . .
O2 O 0.68791(4) 0.54408(14) 0.71994(5) 0.0228(2) Uani 1 1 d . . . . .
O3 O 0.49671(4) 0.70985(13) 0.52970(5) 0.01893(18) Uani 1 1 d . . . . .
N1 N 0.61210(4) 0.70595(14) 0.44793(5) 0.01513(19) Uani 1 1 d . . . . .
N2 N 0.65056(4) 0.82919(15) 0.65136(5) 0.01560(19) Uani 1 1 d . . . . .
N3 N 0.59089(4) 0.87806(15) 0.58852(5) 0.01469(19) Uani 1 1 d . . . . .
N4 N 0.58339(4) 0.58987(15) 0.63359(5) 0.0163(2) Uani 1 1 d . . . . .
C1 C 0.62362(6) 0.45425(18) 0.37477(7) 0.0209(2) Uani 1 1 d . . . . .
C2 C 0.65053(5) 0.57273(16) 0.44442(6) 0.0161(2) Uani 1 1 d . . . . .
C3 C 0.70987(5) 0.52751(17) 0.50031(7) 0.0169(2) Uani 1 1 d . . . . .
H3 H 0.7352 0.4348 0.4934 0.020 Uiso 1 1 calc R U . . .
C4 C 0.73105(5) 0.62271(17) 0.56693(6) 0.0155(2) Uani 1 1 d . . . . .
C5 C 0.69316(5) 0.76093(16) 0.57333(6) 0.0140(2) Uani 1 1 d . . . . .
C6 C 0.63492(5) 0.79815(16) 0.51179(6) 0.0138(2) Uani 1 1 d . . . . .
C7 C 0.59783(5) 0.94994(16) 0.52587(6) 0.0143(2) Uani 1 1 d . . . . .
H7 H 0.5566 0.9765 0.4814 0.017 Uiso 1 1 calc R U . . .
C8 C 0.63660(5) 1.13651(17) 0.55637(6) 0.0167(2) Uani 1 1 d . . . . .
H8 H 0.6147 1.2615 0.5543 0.020 Uiso 1 1 calc R U . . .
C9 C 0.69668(5) 1.09475(17) 0.62163(6) 0.0172(2) Uani 1 1 d . . . . .
H9 H 0.7143 1.1915 0.6627 0.021 Uiso 1 1 calc R U . . .
C10 C 0.70390(5) 0.87558(17) 0.63946(6) 0.0153(2) Uani 1 1 d . . . . .
H10 H 0.7450 0.8443 0.6833 0.018 Uiso 1 1 calc R U . . .
C11 C 0.64576(5) 0.64070(18) 0.67356(6) 0.0168(2) Uani 1 1 d . . . . .
C12 C 0.55057(5) 0.72172(17) 0.57765(6) 0.0151(2) Uani 1 1 d . . . . .
C13 C 0.55672(6) 0.41365(19) 0.64617(7) 0.0209(2) Uani 1 1 d . . . . .
H13A H 0.5900 0.3353 0.6848 0.031 Uiso 1 1 calc R U . . .
H13B H 0.5359 0.3367 0.6010 0.031 Uiso 1 1 calc R U . . .
H13C H 0.5263 0.4505 0.6611 0.031 Uiso 1 1 calc R U . . .
Cl2 Cl 0.4557(2) 1.0697(5) 0.2793(2) 0.0227(5) Uani 0.5 1 d D U P A -1
Cl3 Cl 0.5390(3) 1.0733(7) 0.2173(3) 0.0401(11) Uani 0.5 1 d D U P A -1
C30 C 0.51242(14) 0.9385(4) 0.26857(15) 0.0273(6) Uani 0.5 1 d D U P A -1
H30A H 0.4943 0.8130 0.2435 0.033 Uiso 0.5 1 calc R U P A -1
H30B H 0.5483 0.9083 0.3174 0.033 Uiso 0.5 1 calc R U P A -1

loop_
_atom_site_aniso_label
_atom_site_aniso_U_11
_atom_site_aniso_U_22
_atom_site_aniso_U_33
_atom_site_aniso_U_23
_atom_site_aniso_U_13
_atom_site_aniso_U_12
Cl1 0.01287(13) 0.02147(15) 0.02644(16) 0.00460(11) 0.00618(11) 0.00529(10)
F1 0.0366(5) 0.0444(5) 0.0371(5) -0.0163(4) 0.0263(4) -0.0013(4)
F2 0.0589(6) 0.0306(5) 0.0318(5) -0.0121(4) 0.0238(4) -0.0221(4)
F3 0.0464(5) 0.0430(5) 0.0181(4) -0.0053(4) 0.0057(4) 0.0203(4)
O1 0.0153(4) 0.0186(4) 0.0222(4) 0.0036(3) 0.0095(3) 0.0009(3)
O2 0.0178(4) 0.0274(5) 0.0179(4) 0.0076(3) 0.0047(3) 0.0018(3)
O3 0.0125(4) 0.0207(4) 0.0210(4) 0.0001(3) 0.0063(3) 0.0019(3)
N1 0.0162(4) 0.0147(4) 0.0158(4) 0.0008(3) 0.0089(4) 0.0006(3)
N2 0.0114(4) 0.0202(5) 0.0130(4) 0.0015(4) 0.0043(3) 0.0011(3)
N3 0.0113(4) 0.0179(5) 0.0131(4) 0.0005(3) 0.0047(3) 0.0016(3)
N4 0.0137(4) 0.0198(5) 0.0155(4) 0.0017(4) 0.0072(4) 0.0005(4)
C1 0.0241(6) 0.0200(6) 0.0210(6) -0.0011(4) 0.0131(5) 0.0024(5)
C2 0.0190(5) 0.0144(5) 0.0184(5) 0.0008(4) 0.0119(4) 0.0004(4)
C3 0.0181(5) 0.0132(5) 0.0236(6) 0.0026(4) 0.0136(5) 0.0022(4)
C4 0.0121(5) 0.0141(5) 0.0204(5) 0.0044(4) 0.0082(4) 0.0016(4)
C5 0.0128(5) 0.0133(5) 0.0165(5) 0.0018(4) 0.0077(4) 0.0000(4)
C6 0.0133(5) 0.0135(5) 0.0160(5) 0.0017(4) 0.0083(4) 0.0010(4)
C7 0.0132(5) 0.0150(5) 0.0145(5) 0.0012(4) 0.0066(4) 0.0025(4)
C8 0.0148(5) 0.0151(5) 0.0201(5) 0.0001(4) 0.0087(4) 0.0015(4)
C9 0.0156(5) 0.0160(5) 0.0191(5) -0.0011(4) 0.0077(4) -0.0003(4)
C10 0.0119(5) 0.0168(5) 0.0163(5) 0.0001(4) 0.0062(4) 0.0000(4)
C11 0.0160(5) 0.0216(6) 0.0133(5) -0.0003(4) 0.0077(4) -0.0005(4)
C12 0.0149(5) 0.0166(5) 0.0167(5) -0.0006(4) 0.0100(4) 0.0026(4)
C13 0.0207(5) 0.0229(6) 0.0209(5) 0.0029(4) 0.0115(5) -0.0029(5)
Cl2 0.0228(7) 0.0283(10) 0.0219(8) 0.0011(6) 0.0147(5) 0.0025(5)
Cl3 0.0353(15) 0.0561(18) 0.0406(16) 0.0051(10) 0.0277(12) 0.0003(8)
C30 0.032(2) 0.0218(11) 0.0346(19) 0.0018(9) 0.0211(15) 0.0016(10)

loop_
_atom_type_symbol
_atom_type_description
_atom_type_scat_dispersion_real
_atom_type_scat_dispersion_imag
_atom_type_scat_source
C C 0.0033 0.0016 'International Tables Vol C Tables 4.2.6.8 and 6.1.1.4'
H H 0.0000 0.0000 'International Tables Vol C Tables 4.2.6.8 and 6.1.1.4'
Cl Cl 0.1484 0.1585 'International Tables Vol C Tables 4.2.6.8 and 6.1.1.4'
F F 0.0171 0.0103 'International Tables Vol C Tables 4.2.6.8 and 6.1.1.4'
N N 0.0061 0.0033 'International Tables Vol C Tables 4.2.6.8 and 6.1.1.4'
O O 0.0106 0.0060 'International Tables Vol C Tables 4.2.6.8 and 6.1.1.4'

loop_
_exptl_crystal_face_index_h
_exptl_crystal_face_index_k
_exptl_crystal_face_index_l
_exptl_crystal_face_perp_dist
3.00 3.00 2.00 0.1060
-1.00 0.00 1.00 0.2220
1.00 0.00 -1.00 0.3120
-3.00 -2.00 0.00 0.3720
-1.00 1.00 -2.00 0.2780
1.00 -1.00 2.00 0.2610
-2.00 0.00 1.00 0.3030
2.00 0.00 -1.00 0.3530
-3.00 0.00 1.00 0.3170
0.00 0.00 -1.00 0.2270
2.00 -1.00 -4.00 0.3240
3.00 -1.00 -4.00 0.3000
0.00 1.00 -3.00 0.2430
-3.00 -1.00 5.00 0.2700
0.00 0.00 1.00 0.2880
7.00 -2.00 -5.00 0.2750
-6.00 -6.00 7.00 0.3090
7.00 -1.00 -5.00 0.2880
1.00 -7.00 3.00 0.3010

loop_
_geom_angle_atom_site_label_1
_geom_angle_atom_site_label_2
_geom_angle_atom_site_label_3
_geom_angle
_geom_angle_site_symmetry_1
_geom_angle_site_symmetry_3
_geom_angle_publ_flag
C9 O1 C8 61.21(7) . . ?
C6 N1 C2 114.78(10) . . ?
N3 N2 C10 112.37(8) . . ?
C11 N2 N3 107.56(9) . . ?
C11 N2 C10 118.76(9) . . ?
N2 N3 C7 111.84(8) . . ?
C12 N3 N2 107.01(9) . . ?
C12 N3 C7 119.33(9) . . ?
C11 N4 C13 124.28(10) . . ?
C12 N4 C11 111.14(10) . . ?
C12 N4 C13 124.48(10) . . ?
F1 C1 F2 106.52(11) . . ?
F1 C1 C2 112.10(10) . . ?
F2 C1 C2 110.27(10) . . ?
F3 C1 F1 107.29(11) . . ?
F3 C1 F2 107.26(11) . . ?
F3 C1 C2 113.06(10) . . ?
N1 C2 C1 115.70(10) . . ?
N1 C2 C3 125.69(11) . . ?
C3 C2 C1 118.46(10) . . ?
C2 C3 H3 121.2 . . ?
C2 C3 C4 117.59(10) . . ?
C4 C3 H3 121.2 . . ?
C3 C4 Cl1 120.03(9) . . ?
C5 C4 Cl1 121.08(9) . . ?
C5 C4 C3 118.88(10) . . ?
C4 C5 C6 117.90(10) . . ?
C4 C5 C10 129.01(10) . . ?
C6 C5 C10 113.03(9) . . ?
N1 C6 C5 125.08(10) . . ?
N1 C6 C7 122.01(10) . . ?
C5 C6 C7 112.84(10) . . ?
N3 C7 C6 107.10(9) . . ?
N3 C7 H7 112.1 . . ?
N3 C7 C8 102.98(9) . . ?
C6 C7 H7 112.1 . . ?
C6 C7 C8 109.92(9) . . ?
C8 C7 H7 112.1 . . ?
O1 C8 C7 116.08(9) . . ?
O1 C8 H8 118.7 . . ?
O1 C8 C9 59.37(7) . . ?
C7 C8 H8 118.7 . . ?
C9 C8 C7 111.29(10) . . ?
C9 C8 H8 118.7 . . ?
O1 C9 C8 59.42(7) . . ?
O1 C9 H9 119.1 . . ?
O1 C9 C10 114.94(9) . . ?
C8 C9 H9 119.1 . . ?
C8 C9 C10 111.14(10) . . ?
C10 C9 H9 119.1 . . ?
N2 C10 C5 106.25(9) . . ?
N2 C10 C9 104.08(9) . . ?
N2 C10 H10 112.1 . . ?
C5 C10 C9 109.68(9) . . ?
C5 C10 H10 112.1 . . ?
C9 C10 H10 112.1 . . ?
O2 C11 N2 126.28(11) . . ?
O2 C11 N4 127.34(12) . . ?
N4 C11 N2 106.35(10) . . ?
O3 C12 N3 125.90(11) . . ?
O3 C12 N4 127.26(11) . . ?
N4 C12 N3 106.79(9) . . ?
N4 C13 H13A 109.5 . . ?
N4 C13 H13B 109.5 . . ?
N4 C13 H13C 109.5 . . ?
H13A C13 H13B 109.5 . . ?
H13A C13 H13C 109.5 . . ?
H13B C13 H13C 109.5 . . ?
Cl2 C30 Cl3 111.71(19) . . ?
Cl2 C30 H30A 109.3 . . ?
Cl2 C30 H30B 109.3 . . ?
Cl3 C30 H30A 109.3 . . ?
Cl3 C30 H30B 109.3 . . ?
H30A C30 H30B 107.9 . . ?

loop_
_geom_bond_atom_site_label_1
_geom_bond_atom_site_label_2
_geom_bond_distance
_geom_bond_site_symmetry_2
_geom_bond_publ_flag
Cl1 C4 1.7237(11) . ?
F1 C1 1.3308(15) . ?
F2 C1 1.3379(15) . ?
F3 C1 1.3234(15) . ?
O1 C8 1.4400(13) . ?
O1 C9 1.4393(14) . ?
O2 C11 1.2103(15) . ?
O3 C12 1.2098(14) . ?
N1 C2 1.3426(15) . ?
N1 C6 1.3307(14) . ?
N2 N3 1.4493(12) . ?
N2 C10 1.4914(14) . ?
N2 C11 1.3944(15) . ?
N3 C7 1.4944(14) . ?
N3 C12 1.3991(15) . ?
N4 C11 1.3840(15) . ?
N4 C12 1.3814(15) . ?
N4 C13 1.4577(15) . ?
C1 C2 1.5102(16) . ?
C2 C3 1.3849(16) . ?
C3 H3 0.9500 . ?
C3 C4 1.3914(17) . ?
C4 C5 1.3816(15) . ?
C5 C6 1.4016(15) . ?
C5 C10 1.5019(15) . ?
C6 C7 1.5064(15) . ?
C7 H7 1.0000 . ?
C7 C8 1.5307(16) . ?
C8 H8 1.0000 . ?
C8 C9 1.4660(15) . ?
C9 H9 1.0000 . ?
C9 C10 1.5319(16) . ?
C10 H10 1.0000 . ?
C13 H13A 0.9800 . ?
C13 H13B 0.9800 . ?
C13 H13C 0.9800 . ?
Cl2 C30 1.768(4) . ?
Cl3 C30 1.773(4) . ?
C30 H30A 0.9900 . ?
C30 H30B 0.9900 . ?

loop_
_geom_torsion_atom_site_label_1
_geom_torsion_atom_site_label_2
_geom_torsion_atom_site_label_3
_geom_torsion_atom_site_label_4
_geom_torsion
_geom_torsion_site_symmetry_1
_geom_torsion_site_symmetry_2
_geom_torsion_site_symmetry_3
_geom_torsion_site_symmetry_4
_geom_torsion_publ_flag
Cl1 C4 C5 C6 -179.64(8) . . . . ?
Cl1 C4 C5 C10 -2.76(17) . . . . ?
F1 C1 C2 N1 144.57(11) . . . . ?
F1 C1 C2 C3 -39.72(15) . . . . ?
F2 C1 C2 N1 -96.93(13) . . . . ?
F2 C1 C2 C3 78.78(14) . . . . ?
F3 C1 C2 N1 23.14(15) . . . . ?
F3 C1 C2 C3 -161.15(11) . . . . ?
O1 C8 C9 C10 -107.25(10) . . . . ?
O1 C9 C10 N2 -124.74(9) . . . . ?
O1 C9 C10 C5 -11.41(13) . . . . ?
N1 C2 C3 C4 2.42(18) . . . . ?
N1 C6 C7 N3 119.90(11) . . . . ?
N1 C6 C7 C8 -128.92(11) . . . . ?
N2 N3 C7 C6 53.29(11) . . . . ?
N2 N3 C7 C8 -62.60(11) . . . . ?
N2 N3 C12 O3 -179.40(10) . . . . ?
N2 N3 C12 N4 3.00(11) . . . . ?
N3 N2 C10 C5 -58.40(11) . . . . ?
N3 N2 C10 C9 57.37(11) . . . . ?
N3 N2 C11 O2 172.64(11) . . . . ?
N3 N2 C11 N4 -8.98(11) . . . . ?
N3 C7 C8 O1 124.32(10) . . . . ?
N3 C7 C8 C9 59.03(11) . . . . ?
C1 C2 C3 C4 -172.81(10) . . . . ?
C2 N1 C6 C5 -2.15(16) . . . . ?
C2 N1 C6 C7 -179.02(10) . . . . ?
C2 C3 C4 Cl1 177.51(9) . . . . ?
C2 C3 C4 C5 -2.12(16) . . . . ?
C3 C4 C5 C6 -0.03(16) . . . . ?
C3 C4 C5 C10 176.86(11) . . . . ?
C4 C5 C6 N1 2.34(17) . . . . ?
C4 C5 C6 C7 179.47(10) . . . . ?
C4 C5 C10 N2 -121.69(12) . . . . ?
C4 C5 C10 C9 126.39(12) . . . . ?
C5 C6 C7 N3 -57.32(12) . . . . ?
C5 C6 C7 C8 53.86(12) . . . . ?
C6 N1 C2 C1 175.04(10) . . . . ?
C6 N1 C2 C3 -0.31(17) . . . . ?
C6 C5 C10 N2 55.32(12) . . . . ?
C6 C5 C10 C9 -56.60(12) . . . . ?
C6 C7 C8 O1 10.46(13) . . . . ?
C6 C7 C8 C9 -54.83(12) . . . . ?
C7 N3 C12 O3 -51.23(15) . . . . ?
C7 N3 C12 N4 131.18(10) . . . . ?
C7 C8 C9 O1 108.52(10) . . . . ?
C7 C8 C9 C10 1.27(13) . . . . ?
C8 O1 C9 C10 100.79(11) . . . . ?
C8 C9 C10 N2 -59.69(11) . . . . ?
C8 C9 C10 C5 53.64(12) . . . . ?
C9 O1 C8 C7 -100.37(11) . . . . ?
C10 N2 N3 C7 3.89(12) . . . . ?
C10 N2 N3 C12 136.29(9) . . . . ?
C10 N2 C11 O2 43.66(16) . . . . ?
C10 N2 C11 N4 -137.96(10) . . . . ?
C10 C5 C6 N1 -175.03(10) . . . . ?
C10 C5 C6 C7 2.09(13) . . . . ?
C11 N2 N3 C7 -128.64(9) . . . . ?
C11 N2 N3 C12 3.76(11) . . . . ?
C11 N2 C10 C5 68.34(12) . . . . ?
C11 N2 C10 C9 -175.90(9) . . . . ?
C11 N4 C12 O3 173.48(11) . . . . ?
C11 N4 C12 N3 -8.97(12) . . . . ?
C12 N3 C7 C6 -72.62(12) . . . . ?
C12 N3 C7 C8 171.48(9) . . . . ?
C12 N4 C11 O2 -170.33(12) . . . . ?
C12 N4 C11 N2 11.32(12) . . . . ?
C13 N4 C11 O2 6.14(19) . . . . ?
C13 N4 C11 N2 -172.21(10) . . . . ?
C13 N4 C12 O3 -2.98(18) . . . . ?
C13 N4 C12 N3 174.57(10) . . . . ?
